data_7007188
loop_
_publ_author_name
'Salmon, Lionel'
'Thu\'ery, Pierre'
'Asfari, Zouhair'
'Ephritikhine, Michel'

_publ_section_title
;
 Synthesis, crystal structure and reactivity of uranium(IV) complexes
 with p-tert-butylcalix[4]arene ligands.
;
_journal_issue 24
_journal_name_full 'Dalton transactions (Cambridge, England : 2003)'
_journal_page_first 3006
_journal_page_last 3014
_journal_paper_doi 10.1039/b601237j
_journal_year 2006
_chemical_formula_sum 'C98 H120.5 N1.5 O8 U'
_chemical_formula_weight 1685.49
_space_group_IT_number 15
_symmetry_cell_setting monoclinic
_symmetry_space_group_name_Hall '-C 2yc'
_symmetry_space_group_name_H-M 'C 1 2/c 1'
_atom_sites_solution_hydrogens geom
_atom_sites_solution_primary patter
_atom_sites_solution_secondary difmap
_audit_creation_method SHELXL-97
_cell_angle_alpha 90.00
_cell_angle_beta 118.4241(13)
_cell_angle_gamma 90.00
_cell_formula_units_Z 4
_cell_length_a 28.0675(6)
_cell_length_b 17.6531(6)
_cell_length_c 20.9702(6)
_cell_measurement_reflns_used 100849
_cell_measurement_temperature 100(2)
_cell_measurement_theta_max 25.68
_cell_measurement_theta_min 2.94
_cell_volume 9137.7(5)
_computing_cell_refinement 'HKL2000 (Otwinowski & Minor, 1997)'
_computing_data_collection 'COLLECT (Hooft, 1998)'
_computing_data_reduction 'HKL2000 (Otwinowski & Minor, 1997)'
_computing_molecular_graphics 'SHELXTL (Sheldrick, 1999)'
_computing_publication_material 'SHELXTL (Sheldrick, 1999); PLATON (Spek, 2003)'
_computing_structure_refinement 'SHELXL-97 (Sheldrick, 1997)'
_computing_structure_solution 'SHELXS-97 (Sheldrick, 1997)'
_diffrn_ambient_temperature 100(2)
_diffrn_measured_fraction_theta_full 0.997
_diffrn_measured_fraction_theta_max 0.997
_diffrn_measurement_device_type 'Nonius Kappa-CCD area-detector diffractometer'
_diffrn_measurement_method 'two \f and two \w scans with 2\% steps'
_diffrn_radiation_monochromator graphite
_diffrn_radiation_source 'fine-focus sealed tube'
_diffrn_radiation_type MoK\a
_diffrn_radiation_wavelength 0.71073
_diffrn_reflns_av_R_equivalents 0.0411
_diffrn_reflns_av_sigmaI/netI 0.0513
_diffrn_reflns_limit_h_max 34
_diffrn_reflns_limit_h_min -34
_diffrn_reflns_limit_k_max 21
_diffrn_reflns_limit_k_min -21
_diffrn_reflns_limit_l_max 25
_diffrn_reflns_limit_l_min -25
_diffrn_reflns_number 100849
_diffrn_reflns_theta_full 25.68
_diffrn_reflns_theta_max 25.68
_diffrn_reflns_theta_min 2.94
_diffrn_standards_decay_% 0
_diffrn_standards_interval_time 0
_diffrn_standards_number 0
_exptl_absorpt_coefficient_mu 1.829
_exptl_absorpt_correction_T_max 0.913
_exptl_absorpt_correction_T_min 0.599
_exptl_absorpt_correction_type multi-scan
_exptl_absorpt_process_details 'SCALEPACK (Otwinowski & Minor, 1997)'
_exptl_crystal_colour 'translucent light green'
_exptl_crystal_density_diffrn 1.225
_exptl_crystal_density_meas ?
_exptl_crystal_description needle
_exptl_crystal_F_000 3500
_exptl_crystal_size_max 0.32
_exptl_crystal_size_mid 0.11
_exptl_crystal_size_min 0.05
_refine_diff_density_max 1.848
_refine_diff_density_min -1.233
_refine_diff_density_rms 0.119
_refine_ls_extinction_method none
_refine_ls_goodness_of_fit_ref 1.041
_refine_ls_hydrogen_treatment constr
_refine_ls_matrix_type full
_refine_ls_number_parameters 552
_refine_ls_number_reflns 8668
_refine_ls_number_restraints 50
_refine_ls_restrained_S_all 1.052
_refine_ls_R_factor_all 0.0609
_refine_ls_R_factor_gt 0.0494
_refine_ls_shift/su_max 0.001
_refine_ls_shift/su_mean 0.000
_refine_ls_structure_factor_coef Fsqd
_refine_ls_weighting_details 'calc w=1/[\s^2^(Fo^2^)+(0.1003P)^2^] where P=(Fo^2^+2Fc^2^)/3'
_refine_ls_weighting_scheme calc
_refine_ls_wR_factor_gt 0.1359
_refine_ls_wR_factor_ref 0.1421
_reflns_number_gt 7393
_reflns_number_total 8668
_reflns_threshold_expression >2sigma(I)
_cod_data_source_file b601237j.txt
_cod_data_source_block 4'.1.5py
_cod_original_sg_symbol_H-M 'C 2/c'
_cod_original_formula_sum 'C98 H120.50 N1.50 O8 U'
_cod_database_code 7007188

loop_
_symmetry_equiv_pos_as_xyz
'x, y, z'
'-x, y, -z+1/2'
'x+1/2, y+1/2, z'
'-x+1/2, y+1/2, -z+1/2'
'-x, -y, -z'
'x, -y, z-1/2'
'-x+1/2, -y+1/2, -z'
'x+1/2, -y+1/2, z-1/2'

loop_
_atom_site_label
_atom_site_type_symbol
_atom_site_fract_x
_atom_site_fract_y
_atom_site_fract_z
_atom_site_U_iso_or_equiv
_atom_site_adp_type
_atom_site_occupancy
_atom_site_symmetry_multiplicity
_atom_site_calc_flag
_atom_site_refinement_flags
_atom_site_disorder_assembly
_atom_site_disorder_group
U U 0.0000 0.593929(15) 0.2500 0.03590(11) Uani 1 2 d S . .
O1 O 0.05087(14) 0.5079(2) 0.2359(2) 0.0418(8) Uani 1 1 d . . .
O2 O 0.06246(14) 0.5299(2) 0.38480(19) 0.0423(8) Uani 1 1 d . . .
O3 O 0.05549(14) 0.6779(2) 0.3249(2) 0.0430(8) Uani 1 1 d . . .
C1 C 0.0706(2) 0.4318(3) 0.1574(3) 0.0443(12) Uani 1 1 d . . .
C2 C 0.0836(2) 0.4591(3) 0.2266(3) 0.0417(11) Uani 1 1 d . . .
C3 C 0.1317(2) 0.4335(3) 0.2862(3) 0.0432(12) Uani 1 1 d . . .
C4 C 0.1656(2) 0.3836(3) 0.2757(3) 0.0464(12) Uani 1 1 d . . .
H4A H 0.1976 0.3685 0.3158 0.056 Uiso 1 1 calc R . .
C5 C 0.1537(2) 0.3550(3) 0.2075(3) 0.0468(13) Uani 1 1 d . . .
C6 C 0.1055(2) 0.3804(4) 0.1490(3) 0.0499(13) Uani 1 1 d . . .
H6 H 0.0961 0.3626 0.1027 0.060 Uiso 1 1 calc R . .
C7 C 0.1887(3) 0.2958(4) 0.1966(4) 0.0568(15) Uani 1 1 d . . .
C8 C 0.2427(3) 0.2826(5) 0.2647(4) 0.081(2) Uani 1 1 d . . .
H8A H 0.2624 0.3295 0.2795 0.122 Uiso 1 1 calc R . .
H8B H 0.2636 0.2462 0.2545 0.122 Uiso 1 1 calc R . .
H8C H 0.2362 0.2639 0.3028 0.122 Uiso 1 1 calc R . .
C9 C 0.1994(3) 0.3205(4) 0.1335(4) 0.0689(19) Uani 1 1 d . . .
H9A H 0.1655 0.3263 0.0900 0.103 Uiso 1 1 calc R . .
H9B H 0.2208 0.2826 0.1260 0.103 Uiso 1 1 calc R . .
H9C H 0.2186 0.3678 0.1454 0.103 Uiso 1 1 calc R . .
C10 C 0.1583(3) 0.2203(4) 0.1778(5) 0.076(2) Uani 1 1 d . . .
H10A H 0.1503 0.2062 0.2158 0.115 Uiso 1 1 calc R . .
H10B H 0.1805 0.1819 0.1726 0.115 Uiso 1 1 calc R . .
H10C H 0.1252 0.2253 0.1331 0.115 Uiso 1 1 calc R . .
C11 C 0.1440(2) 0.4571(3) 0.3619(3) 0.0452(12) Uani 1 1 d . . .
H11A H 0.1383 0.5112 0.3631 0.054 Uiso 1 1 calc R . .
H11B H 0.1815 0.4460 0.3958 0.054 Uiso 1 1 calc R . .
C12 C 0.1069(2) 0.4141(3) 0.3838(3) 0.0468(13) Uani 1 1 d . . .
C13 C 0.0656(2) 0.4514(3) 0.3912(3) 0.0425(12) Uani 1 1 d . . .
C14 C 0.0289(2) 0.4129(3) 0.4053(3) 0.0470(13) Uani 1 1 d . . .
C15 C 0.0350(3) 0.3340(4) 0.4147(4) 0.0583(15) Uani 1 1 d . . .
H15 H 0.0105 0.3074 0.4243 0.070 Uiso 1 1 calc R . .
C16 C 0.0764(3) 0.2937(4) 0.4101(4) 0.0656(17) Uani 1 1 d D . .
C17 C 0.1106(3) 0.3360(4) 0.3929(3) 0.0548(14) Uani 1 1 d . . .
H17 H 0.1374 0.3106 0.3872 0.066 Uiso 1 1 calc R . .
C18 C 0.0838(4) 0.2088(4) 0.4230(6) 0.093(3) Uani 1 1 d D . .
C19 C 0.1399(7) 0.1925(9) 0.4872(9) 0.089(5) Uani 1 1 d U . .
H19A H 0.1405 0.2077 0.5315 0.133 Uiso 1 1 calc R . .
H19B H 0.1669 0.2204 0.4812 0.133 Uiso 1 1 calc R . .
H19C H 0.1475 0.1393 0.4890 0.133 Uiso 1 1 calc R . .
C20 C 0.0507(6) 0.1739(7) 0.4448(8) 0.099(4) Uani 1 1 d U . .
H20A H 0.0138 0.1779 0.4072 0.148 Uiso 1 1 calc R . .
H20B H 0.0545 0.1977 0.4881 0.148 Uiso 1 1 calc R . .
H20C H 0.0605 0.1214 0.4543 0.148 Uiso 1 1 calc R . .
C21 C 0.0937(7) 0.1716(7) 0.3666(8) 0.105(4) Uani 1 1 d U . .
H21A H 0.0947 0.1176 0.3728 0.157 Uiso 1 1 calc R . .
H21B H 0.1277 0.1886 0.3713 0.157 Uiso 1 1 calc R . .
H21C H 0.0651 0.1846 0.3193 0.157 Uiso 1 1 calc R . .
C22 C -0.0177(2) 0.4531(4) 0.4076(3) 0.0487(13) Uani 1 1 d . . .
H22A H -0.0188 0.4394 0.4516 0.058 Uiso 1 1 calc R . .
H22B H -0.0125 0.5074 0.4080 0.058 Uiso 1 1 calc R . .
C23 C 0.1004(2) 0.5630(4) 0.4550(3) 0.0480(12) Uani 1 1 d . . .
H23A H 0.0872 0.5544 0.4891 0.072 Uiso 1 1 calc R . .
H23B H 0.1033 0.6165 0.4494 0.072 Uiso 1 1 calc R . .
H23C H 0.1353 0.5398 0.4724 0.072 Uiso 1 1 calc R . .
C24 C 0.0839(2) 0.7634(3) 0.4259(3) 0.0428(12) Uani 1 1 d . . .
C25 C 0.0903(2) 0.7298(3) 0.3691(3) 0.0418(11) Uani 1 1 d . . .
C26 C 0.1348(2) 0.7518(3) 0.3600(3) 0.0426(12) Uani 1 1 d . . .
C27 C 0.1701(2) 0.8073(3) 0.4053(3) 0.0477(13) Uani 1 1 d . . .
H27 H 0.1997 0.8206 0.3990 0.057 Uiso 1 1 calc R . .
C28 C 0.1633(2) 0.8433(3) 0.4589(3) 0.0461(12) Uani 1 1 d . A .
C29 C 0.1196(2) 0.8190(3) 0.4682(3) 0.0446(12) Uani 1 1 d . . .
H29 H 0.1143 0.8413 0.5046 0.054 Uiso 1 1 calc R . .
C30 C 0.2011(2) 0.9074(3) 0.5029(3) 0.0516(14) Uani 1 1 d . . .
C31A C 0.2086(5) 0.9663(7) 0.4575(6) 0.060(3) Uani 0.581(13) 1 d P A 3
H31A H 0.2348 1.0028 0.4884 0.090 Uiso 0.581(13) 1 calc PR A 3
H31B H 0.1747 0.9913 0.4281 0.090 Uiso 0.581(13) 1 calc PR A 3
H31C H 0.2210 0.9429 0.4268 0.090 Uiso 0.581(13) 1 calc PR A 3
C32A C 0.2546(6) 0.8728(9) 0.5568(9) 0.082(5) Uani 0.581(13) 1 d P A 3
H32A H 0.2821 0.9113 0.5746 0.123 Uiso 0.581(13) 1 calc PR A 3
H32B H 0.2645 0.8337 0.5334 0.123 Uiso 0.581(13) 1 calc PR A 3
H32C H 0.2513 0.8514 0.5966 0.123 Uiso 0.581(13) 1 calc PR A 3
C33A C 0.1800(6) 0.9530(7) 0.5514(8) 0.077(4) Uani 0.581(13) 1 d P A 3
H33A H 0.1700 0.9176 0.5778 0.115 Uiso 0.581(13) 1 calc PR A 3
H33B H 0.1491 0.9832 0.5204 0.115 Uiso 0.581(13) 1 calc PR A 3
H33C H 0.2084 0.9853 0.5849 0.115 Uiso 0.581(13) 1 calc PR A 3
C31B C 0.2486(8) 0.9158(12) 0.4816(12) 0.082(8) Uani 0.419(13) 1 d P A 4
H31D H 0.2720 0.9568 0.5085 0.122 Uiso 0.419(13) 1 calc PR A 4
H31E H 0.2332 0.9260 0.4306 0.122 Uiso 0.419(13) 1 calc PR A 4
H31F H 0.2692 0.8696 0.4929 0.122 Uiso 0.419(13) 1 calc PR A 4
C32B C 0.2293(8) 0.8905(9) 0.5812(9) 0.060(5) Uani 0.419(13) 1 d P A 4
H32D H 0.2510 0.8457 0.5899 0.091 Uiso 0.419(13) 1 calc PR A 4
H32E H 0.2032 0.8825 0.5977 0.091 Uiso 0.419(13) 1 calc PR A 4
H32F H 0.2523 0.9324 0.6071 0.091 Uiso 0.419(13) 1 calc PR A 4
C33B C 0.1690(7) 0.9763(9) 0.4784(10) 0.071(6) Uani 0.419(13) 1 d P A 4
H33D H 0.1925 1.0195 0.4954 0.106 Uiso 0.419(13) 1 calc PR A 4
H33E H 0.1438 0.9780 0.4973 0.106 Uiso 0.419(13) 1 calc PR A 4
H33F H 0.1494 0.9769 0.4264 0.106 Uiso 0.419(13) 1 calc PR A 4
C34 C 0.1403(2) 0.7210(3) 0.2975(3) 0.0441(12) Uani 1 1 d . . .
H34A H 0.1320 0.6673 0.2920 0.053 Uiso 1 1 calc R . .
H34B H 0.1773 0.7275 0.3063 0.053 Uiso 1 1 calc R . .
C35 C 0.1020(2) 0.7624(3) 0.2296(3) 0.0458(12) Uani 1 1 d . . .
C36 C 0.0543(2) 0.7311(3) 0.1751(3) 0.0443(12) Uani 1 1 d . B .
C37 C 0.0165(2) 0.7751(4) 0.1188(3) 0.0472(12) Uani 1 1 d . . .
C38 C 0.0274(3) 0.8500(4) 0.1169(3) 0.0581(15) Uani 1 1 d . . .
H38 H 0.0018 0.8793 0.0794 0.070 Uiso 1 1 calc R . .
C39 C 0.0744(3) 0.8855(4) 0.1674(4) 0.071(2) Uani 1 1 d D . .
C40 C 0.1113(3) 0.8403(4) 0.2240(3) 0.0575(15) Uani 1 1 d . . .
H40 H 0.1431 0.8621 0.2593 0.069 Uiso 1 1 calc R . .
C41 C 0.0852(4) 0.9705(4) 0.1685(5) 0.082(3) Uani 1 1 d DU . .
C42 C 0.0554(4) 1.0045(6) 0.0926(5) 0.079(3) Uani 1 1 d DU . .
H42A H 0.0627 1.0579 0.0951 0.118 Uiso 1 1 calc R . .
H42B H 0.0172 0.9965 0.0731 0.118 Uiso 1 1 calc R . .
H42C H 0.0677 0.9806 0.0619 0.118 Uiso 1 1 calc R . .
C43 C 0.0658(8) 1.0085(12) 0.2176(8) 0.066(6) Uani 1 1 d DU . .
H43A H 0.0719 1.0621 0.2189 0.100 Uiso 1 1 calc R . .
H43B H 0.0854 0.9882 0.2658 0.100 Uiso 1 1 calc R . .
H43C H 0.0278 0.9991 0.1990 0.100 Uiso 1 1 calc R . .
C44 C 0.1457(4) 0.9837(15) 0.1995(11) 0.063(7) Uani 1 1 d DU . .
H44A H 0.1527 1.0370 0.2004 0.094 Uiso 1 1 calc R . .
H44B H 0.1583 0.9585 0.1697 0.094 Uiso 1 1 calc R . .
H44C H 0.1644 0.9639 0.2479 0.094 Uiso 1 1 calc R . .
C45 C -0.0363(2) 0.7406(3) 0.0620(3) 0.0466(13) Uani 1 1 d . . .
H45A H -0.0330 0.6859 0.0637 0.056 Uiso 1 1 calc R . .
H45B H -0.0432 0.7572 0.0143 0.056 Uiso 1 1 calc R . .
C46 C 0.0805(9) 0.6244(12) 0.1397(11) 0.037(4) Uani 0.25 1 d P B 1
H46A H 0.0628 0.6393 0.0897 0.056 Uiso 0.25 1 calc PR B 1
H46B H 0.0835 0.5702 0.1429 0.056 Uiso 0.25 1 calc PR B 1
H46C H 0.1160 0.6465 0.1639 0.056 Uiso 0.25 1 calc PR B 1
O4 O 0.04559(15) 0.6532(2) 0.1776(2) 0.0469(9) Uani 1 1 d . . .
H4 H 0.0742 0.6285 0.1774 0.056 Uiso 0.75 1 d PR B 2
N1 N 0.1301(3) 0.6006(4) 0.1681(4) 0.0518(16) Uani 0.75 1 d P C 2
C47 C 0.1761(3) 0.5697(5) 0.2160(5) 0.058(2) Uani 0.75 1 d P C 2
H47 H 0.1817 0.5591 0.2625 0.069 Uiso 0.75 1 d PR C 2
C48 C 0.2183(4) 0.5515(5) 0.1986(6) 0.069(3) Uani 0.75 1 d P C 2
H48 H 0.2502 0.5280 0.2317 0.082 Uiso 0.75 1 d PR C 2
C49 C 0.2100(6) 0.5694(7) 0.1336(7) 0.089(4) Uani 0.75 1 d P C 2
H49 H 0.2380 0.5599 0.1229 0.107 Uiso 0.75 1 d PR C 2
C50 C 0.1658(4) 0.6022(6) 0.0821(5) 0.074(3) Uani 0.75 1 d P C 2
H50 H 0.1617 0.6121 0.0362 0.089 Uiso 0.75 1 d PR C 2
C51 C 0.1250(4) 0.6182(6) 0.1037(5) 0.061(2) Uani 0.75 1 d P C 2
H51 H 0.0935 0.6419 0.0697 0.074 Uiso 0.75 1 d PR C 2

loop_
_atom_site_aniso_label
_atom_site_aniso_U_11
_atom_site_aniso_U_22
_atom_site_aniso_U_33
_atom_site_aniso_U_23
_atom_site_aniso_U_13
_atom_site_aniso_U_12
U 0.03307(15) 0.03716(17) 0.03650(16) 0.000 0.01578(11) 0.000
O1 0.0396(18) 0.038(2) 0.051(2) 0.0005(16) 0.0243(16) 0.0056(15)
O2 0.0436(18) 0.040(2) 0.0402(19) -0.0048(16) 0.0176(16) -0.0023(16)
O3 0.0378(18) 0.043(2) 0.044(2) -0.0014(16) 0.0158(16) -0.0037(15)
C1 0.046(3) 0.047(3) 0.045(3) 0.006(2) 0.026(2) 0.003(2)
C2 0.043(3) 0.040(3) 0.047(3) 0.001(2) 0.025(2) -0.002(2)
C3 0.039(3) 0.041(3) 0.049(3) -0.002(2) 0.021(2) -0.003(2)
C4 0.038(3) 0.050(3) 0.049(3) 0.005(2) 0.018(2) 0.003(2)
C5 0.045(3) 0.049(3) 0.054(3) 0.005(3) 0.030(3) 0.007(2)
C6 0.055(3) 0.057(3) 0.049(3) 0.006(3) 0.033(3) 0.008(3)
C7 0.060(3) 0.059(4) 0.061(4) 0.003(3) 0.037(3) 0.015(3)
C8 0.069(4) 0.102(6) 0.078(5) 0.009(5) 0.039(4) 0.045(4)
C9 0.078(4) 0.070(5) 0.083(5) 0.007(4) 0.058(4) 0.013(4)
C10 0.094(5) 0.056(4) 0.098(6) 0.004(4) 0.061(5) 0.010(4)
C11 0.037(3) 0.045(3) 0.047(3) -0.003(2) 0.015(2) -0.005(2)
C12 0.047(3) 0.047(3) 0.040(3) -0.001(2) 0.016(2) 0.001(2)
C13 0.040(3) 0.049(3) 0.034(3) -0.001(2) 0.014(2) -0.001(2)
C14 0.049(3) 0.056(4) 0.036(3) -0.004(2) 0.019(2) -0.005(3)
C15 0.064(4) 0.055(4) 0.058(4) 0.003(3) 0.030(3) -0.010(3)
C16 0.084(5) 0.048(4) 0.068(4) 0.006(3) 0.039(4) 0.003(3)
C17 0.059(3) 0.053(4) 0.054(3) 0.003(3) 0.028(3) 0.007(3)
C18 0.128(7) 0.043(4) 0.127(8) 0.010(4) 0.076(7) 0.004(4)
C19 0.102(9) 0.054(7) 0.090(8) 0.018(6) 0.029(7) 0.004(6)
C20 0.129(8) 0.053(6) 0.134(8) 0.014(6) 0.079(7) 0.006(6)
C21 0.137(9) 0.064(6) 0.122(8) -0.006(6) 0.069(7) 0.008(6)
C22 0.053(3) 0.053(4) 0.044(3) -0.007(3) 0.026(3) -0.009(3)
C23 0.047(3) 0.051(3) 0.038(3) -0.006(2) 0.014(2) -0.005(3)
C24 0.036(2) 0.046(3) 0.040(3) 0.006(2) 0.013(2) -0.004(2)
C25 0.034(2) 0.041(3) 0.044(3) 0.000(2) 0.014(2) -0.001(2)
C26 0.036(2) 0.044(3) 0.044(3) 0.008(2) 0.015(2) 0.001(2)
C27 0.036(2) 0.051(3) 0.050(3) 0.008(3) 0.015(2) -0.006(2)
C28 0.041(3) 0.044(3) 0.041(3) 0.005(2) 0.010(2) -0.003(2)
C29 0.050(3) 0.040(3) 0.040(3) 0.002(2) 0.018(2) -0.002(2)
C30 0.047(3) 0.045(3) 0.052(3) 0.002(3) 0.015(3) -0.010(3)
C31A 0.069(8) 0.052(7) 0.054(6) -0.005(5) 0.026(6) -0.016(6)
C32A 0.057(8) 0.061(9) 0.084(10) 0.017(8) -0.002(7) -0.010(7)
C33A 0.110(11) 0.054(8) 0.082(9) -0.023(6) 0.059(8) -0.040(7)
C31B 0.077(12) 0.088(15) 0.106(15) -0.061(13) 0.065(12) -0.053(11)
C32B 0.062(10) 0.047(9) 0.043(8) 0.005(6) 0.001(7) -0.008(8)
C33B 0.067(10) 0.037(8) 0.070(11) -0.007(7) 0.002(8) -0.010(7)
C34 0.033(2) 0.047(3) 0.051(3) 0.002(3) 0.019(2) 0.002(2)
C35 0.041(3) 0.051(3) 0.051(3) -0.003(3) 0.026(2) -0.002(2)
C36 0.039(3) 0.051(3) 0.048(3) -0.003(2) 0.024(2) 0.002(2)
C37 0.044(3) 0.056(4) 0.042(3) 0.005(3) 0.022(2) 0.006(3)
C38 0.053(3) 0.058(4) 0.049(3) 0.013(3) 0.012(3) -0.001(3)
C39 0.075(5) 0.056(4) 0.064(4) 0.013(3) 0.019(4) -0.008(3)
C40 0.048(3) 0.063(4) 0.051(3) 0.006(3) 0.015(3) -0.007(3)
C41 0.079(6) 0.043(5) 0.078(6) 0.026(4) -0.001(5) -0.017(4)
C42 0.101(7) 0.049(5) 0.076(6) 0.018(4) 0.034(5) -0.006(5)
C43 0.098(9) 0.050(8) 0.055(8) -0.010(6) 0.039(7) -0.005(7)
C44 0.047(9) 0.039(9) 0.077(10) 0.022(7) 0.009(7) -0.019(7)
C45 0.047(3) 0.050(3) 0.042(3) 0.002(2) 0.021(2) 0.007(2)
C46 0.051(11) 0.042(11) 0.039(10) 0.011(9) 0.039(9) 0.012(9)
O4 0.0410(19) 0.043(2) 0.054(2) -0.0034(17) 0.0202(17) 0.0064(16)
N1 0.050(4) 0.051(4) 0.055(4) 0.004(3) 0.026(3) 0.001(3)
C47 0.046(4) 0.057(5) 0.068(5) 0.013(4) 0.025(4) 0.003(4)
C48 0.055(5) 0.056(6) 0.095(7) 0.018(5) 0.036(5) 0.007(4)
C49 0.114(9) 0.083(7) 0.094(8) -0.029(7) 0.069(8) 0.016(7)
C50 0.074(6) 0.100(8) 0.041(4) -0.018(5) 0.021(4) -0.011(6)
C51 0.059(5) 0.074(6) 0.055(5) -0.001(4) 0.031(4) 0.006(4)

loop_
_atom_type_symbol
_atom_type_description
_atom_type_scat_dispersion_real
_atom_type_scat_dispersion_imag
_atom_type_scat_source
C C 0.0033 0.0016 'International Tables Vol C Tables 4.2.6.8 and 6.1.1.4'
H H 0.0000 0.0000 'International Tables Vol C Tables 4.2.6.8 and 6.1.1.4'
N N 0.0061 0.0033 'International Tables Vol C Tables 4.2.6.8 and 6.1.1.4'
O O 0.0106 0.0060 'International Tables Vol C Tables 4.2.6.8 and 6.1.1.4'
U U -9.6767 9.6646 'International Tables Vol C Tables 4.2.6.8 and 6.1.1.4'

loop_
_geom_angle_atom_site_label_1
_geom_angle_atom_site_label_2
_geom_angle_atom_site_label_3
_geom_angle
_geom_angle_site_symmetry_1
_geom_angle_site_symmetry_3
_geom_angle_publ_flag
O3 U O3 94.41(19) . 2 ?
O3 U O1 131.24(14) . 2 ?
O3 U O1 106.23(14) 2 2 ?
O3 U O1 106.23(13) . . ?
O3 U O1 131.24(14) 2 . ?
O1 U O1 92.60(19) 2 . ?
O3 U O4 71.94(12) . 2 ?
O3 U O4 76.59(13) 2 2 ?
O1 U O4 70.81(12) 2 2 ?
O1 U O4 151.62(13) . 2 ?
O3 U O4 76.59(13) . . ?
O3 U O4 71.94(12) 2 . ?
O1 U O4 151.62(13) 2 . ?
O1 U O4 70.81(12) . . ?
O4 U O4 132.98(16) 2 . ?
O3 U O2 154.55(12) . 2 ?
O3 U O2 69.73(12) 2 2 ?
O1 U O2 73.62(12) 2 2 ?
O1 U O2 73.50(12) . 2 ?
O4 U O2 120.58(11) 2 2 ?
O4 U O2 79.51(11) . 2 ?
O3 U O2 69.73(12) . . ?
O3 U O2 154.55(12) 2 . ?
O1 U O2 73.50(12) 2 . ?
O1 U O2 73.62(12) . . ?
O4 U O2 79.51(11) 2 . ?
O4 U O2 120.58(11) . . ?
O2 U O2 131.64(15) 2 . ?
C2 O1 U 176.3(3) . . ?
C13 O2 C23 108.6(4) . . ?
C13 O2 U 119.1(3) . . ?
C23 O2 U 131.9(3) . . ?
C25 O3 U 177.8(3) . . ?
C2 C1 C6 119.9(5) . . ?
C2 C1 C22 120.6(5) . 2 ?
C6 C1 C22 119.5(5) . 2 ?
O1 C2 C1 120.9(5) . . ?
O1 C2 C3 120.8(5) . . ?
C1 C2 C3 118.4(5) . . ?
C4 C3 C2 120.2(5) . . ?
C4 C3 C11 120.6(5) . . ?
C2 C3 C11 119.1(5) . . ?
C3 C4 C5 122.9(5) . . ?
C4 C5 C6 116.2(5) . . ?
C4 C5 C7 123.0(5) . . ?
C6 C5 C7 120.7(5) . . ?
C5 C6 C1 122.5(5) . . ?
C5 C7 C8 112.8(5) . . ?
C5 C7 C10 108.5(5) . . ?
C8 C7 C10 107.0(6) . . ?
C5 C7 C9 109.6(5) . . ?
C8 C7 C9 109.3(6) . . ?
C10 C7 C9 109.6(6) . . ?
C3 C11 C12 109.3(4) . . ?
C17 C12 C13 117.5(6) . . ?
C17 C12 C11 121.2(5) . . ?
C13 C12 C11 121.1(5) . . ?
C14 C13 O2 119.5(5) . . ?
C14 C13 C12 122.1(5) . . ?
O2 C13 C12 118.4(5) . . ?
C13 C14 C15 117.7(6) . . ?
C13 C14 C22 121.5(5) . . ?
C15 C14 C22 120.7(5) . . ?
C16 C15 C14 122.8(6) . . ?
C17 C16 C15 116.2(6) . . ?
C17 C16 C18 121.5(7) . . ?
C15 C16 C18 122.3(7) . . ?
C12 C17 C16 123.5(6) . . ?
C20 C18 C21 118.8(10) . . ?
C20 C18 C16 116.7(9) . . ?
C21 C18 C16 110.7(8) . . ?
C20 C18 C19 101.6(11) . . ?
C21 C18 C19 96.4(11) . . ?
C16 C18 C19 109.7(9) . . ?
C1 C22 C14 110.5(5) 2 . ?
C29 C24 C25 119.6(5) . . ?
C29 C24 C45 120.3(5) . 2 ?
C25 C24 C45 120.0(5) . 2 ?
O3 C25 C26 119.9(5) . . ?
O3 C25 C24 121.8(4) . . ?
C26 C25 C24 118.4(5) . . ?
C27 C26 C25 119.5(5) . . ?
C27 C26 C34 120.9(5) . . ?
C25 C26 C34 119.3(5) . . ?
C28 C27 C26 123.1(5) . . ?
C27 C28 C29 116.3(5) . . ?
C27 C28 C30 120.4(5) . . ?
C29 C28 C30 123.2(5) . . ?
C24 C29 C28 123.0(5) . . ?
C33B C30 C32B 118.5(12) . . ?
C31A C30 C32A 111.5(9) . . ?
C33B C30 C28 105.7(7) . . ?
C32B C30 C28 112.0(8) . . ?
C31A C30 C28 113.6(6) . . ?
C32A C30 C28 108.1(7) . . ?
C33B C30 C31B 106.3(13) . . ?
C32B C30 C31B 104.6(13) . . ?
C28 C30 C31B 109.4(7) . . ?
C31A C30 C33A 105.0(8) . . ?
C32A C30 C33A 105.2(11) . . ?
C28 C30 C33A 113.1(6) . . ?
C26 C34 C35 109.1(4) . . ?
C36 C35 C40 117.3(5) . . ?
C36 C35 C34 123.9(5) . . ?
C40 C35 C34 118.3(5) . . ?
C37 C36 C35 121.5(6) . . ?
C37 C36 O4 120.2(5) . . ?
C35 C36 O4 118.3(5) . . ?
C38 C37 C36 118.4(5) . . ?
C38 C37 C45 121.0(5) . . ?
C36 C37 C45 120.6(5) . . ?
C37 C38 C39 124.1(6) . . ?
C38 C39 C40 116.3(6) . . ?
C38 C39 C41 124.3(7) . . ?
C40 C39 C41 119.2(6) . . ?
C39 C40 C35 122.4(6) . . ?
C44 C41 C42 109.4(7) . . ?
C44 C41 C39 109.3(11) . . ?
C42 C41 C39 111.4(7) . . ?
C44 C41 C43 109.2(8) . . ?
C42 C41 C43 109.6(7) . . ?
C39 C41 C43 108.0(11) . . ?
C37 C45 C24 111.6(4) . 2 ?
C36 O4 C46 97.7(8) . . ?
C36 O4 U 123.7(3) . . ?
C46 O4 U 137.6(8) . . ?
C47 N1 C51 117.7(8) . . ?
N1 C47 C48 121.8(9) . . ?
C49 C48 C47 116.9(10) . . ?
C48 C49 C50 125.9(11) . . ?
C49 C50 C51 113.8(9) . . ?
N1 C51 C50 123.8(9) . . ?

loop_
_geom_bond_atom_site_label_1
_geom_bond_atom_site_label_2
_geom_bond_distance
_geom_bond_site_symmetry_2
_geom_bond_publ_flag
U O3 2.182(4) . ?
U O3 2.182(4) 2 ?
U O1 2.199(3) 2 ?
U O1 2.199(3) . ?
U O4 2.624(4) 2 ?
U O4 2.624(4) . ?
U O2 2.762(4) 2 ?
U O2 2.762(4) . ?
O1 C2 1.339(6) . ?
O2 C13 1.390(7) . ?
O2 C23 1.466(6) . ?
O3 C25 1.338(6) . ?
C1 C2 1.403(8) . ?
C1 C6 1.406(8) . ?
C1 C22 1.508(8) 2 ?
C2 C3 1.407(8) . ?
C3 C4 1.390(8) . ?
C3 C11 1.515(8) . ?
C4 C5 1.398(8) . ?
C5 C6 1.401(8) . ?
C5 C7 1.524(8) . ?
C7 C8 1.528(10) . ?
C7 C10 1.529(10) . ?
C7 C9 1.553(9) . ?
C11 C12 1.524(8) . ?
C12 C17 1.388(8) . ?
C12 C13 1.404(8) . ?
C13 C14 1.379(8) . ?
C14 C15 1.404(8) . ?
C14 C22 1.510(8) . ?
C15 C16 1.404(10) . ?
C16 C17 1.393(9) . ?
C16 C18 1.520(7) . ?
C18 C20 1.361(15) . ?
C18 C21 1.492(16) . ?
C18 C19 1.536(18) . ?
C22 C1 1.508(8) 2 ?
C24 C29 1.382(8) . ?
C24 C25 1.415(8) . ?
C24 C45 1.528(7) 2 ?
C25 C26 1.404(7) . ?
C26 C27 1.395(8) . ?
C26 C34 1.495(8) . ?
C27 C28 1.384(8) . ?
C28 C29 1.397(8) . ?
C28 C30 1.525(8) . ?
C30 C33B 1.455(17) . ?
C30 C32B 1.475(17) . ?
C30 C31A 1.492(12) . ?
C30 C32A 1.514(14) . ?
C30 C31B 1.603(17) . ?
C30 C33A 1.614(14) . ?
C34 C35 1.504(8) . ?
C35 C36 1.395(8) . ?
C35 C40 1.414(9) . ?
C36 C37 1.389(8) . ?
C36 O4 1.402(7) . ?
C37 C38 1.363(9) . ?
C37 C45 1.518(8) . ?
C38 C39 1.386(9) . ?
C39 C40 1.394(9) . ?
C39 C41 1.530(8) . ?
C41 C44 1.52(2) . ?
C41 C42 1.525(8) . ?
C41 C43 1.53(2) . ?
C45 C24 1.528(7) 2 ?
C46 O4 1.610(16) . ?
N1 C47 1.318(11) . ?
N1 C51 1.325(11) . ?
C47 C48 1.431(13) . ?
C48 C49 1.309(15) . ?
C49 C50 1.328(17) . ?
C50 C51 1.447(14) . ?

loop_
_geom_hbond_atom_site_label_D
_geom_hbond_atom_site_label_H
_geom_hbond_atom_site_label_A
_geom_hbond_distance_DH
_geom_hbond_distance_HA
_geom_hbond_distance_DA
_geom_hbond_angle_DHA
_geom_hbond_site_symmetry_A
O4 H4 N1 0.91 1.74 2.642(8) 166.7 .
